data_1540706
loop_
_publ_author_name
'Zhurov, Vladimir V.'
'Pinkerton, A. Alan'

_publ_contact_author
;
A. Alan Pinkerton
;
_publ_section_title
;
 Inter- and Intramolecular Interactions in Crystalline 2-Nitrobenzoic
 Acid-An Experimental and Theoretical QTAIM Analysis.
;
_journal_issue 52
_journal_name_full 'The journal of physical chemistry. A'
_journal_page_first 13092
_journal_page_last 13100
_journal_paper_doi 10.1021/acs.jpca.5b10027
_journal_volume 119
_journal_year 2015
_chemical_formula_moiety 'C7 H5 N O4'
_chemical_formula_sum 'C7 H5 N O4'
_chemical_formula_weight 167.12
_space_group_IT_number 2
_symmetry_cell_setting triclinic
_symmetry_space_group_name_Hall '-P 1'
_symmetry_space_group_name_H-M 'P -1'
_atom_type_scat_source 'Volkov et al, (2006)'
_cell_angle_alpha 68.856(3)
_cell_angle_beta 86.708(2)
_cell_angle_gamma 70.864(3)
_cell_formula_units_Z 2
_cell_length_a 4.9472(2)
_cell_length_b 7.4767(3)
_cell_length_c 10.3691(3)
_cell_measurement_reflns_used 62471
_cell_measurement_temperature 20.0(1)
_cell_measurement_theta_max 68.85
_cell_measurement_theta_min 2.13
_cell_volume 337.15(2)
_computing_cell_refinement 'Otwinowski & Minor (1997)'
_computing_data_collection 'CrystalClear, (2005)'
_computing_data_reduction
;
Zhurova et al,(1999), Zhurov et al,(2008), Blessing, (1995,1997)
;
_computing_molecular_graphics 'Volkov et al, (2006), Stash, (2002,2005)'
_computing_publication_material 'Volkov et al, (2006)'
_computing_structure_refinement 'Volkov et al, (2006)'
_computing_structure_solution 'Sheldrick (2008)'
_diffrn_ambient_temperature 20.0(1)
_diffrn_measured_fraction_theta_full 1.000
_diffrn_measured_fraction_theta_max 0.864
_diffrn_measurement_device 'Rigaku R-axis Rapid'
_diffrn_measurement_method w
_diffrn_radiation_type 'Mo K\a'
_diffrn_radiation_wavelength 0.71073
_diffrn_reflns_av_R_equivalents 0.0150
_diffrn_reflns_limit_h_max 11
_diffrn_reflns_limit_h_min -12
_diffrn_reflns_limit_k_max 19
_diffrn_reflns_limit_k_min -19
_diffrn_reflns_limit_l_max 26
_diffrn_reflns_limit_l_min -26
_diffrn_reflns_number 62471
_diffrn_reflns_theta_full 28.57
_diffrn_reflns_theta_max 68.85
_exptl_absorpt_coefficient_mu 0.138
_exptl_absorpt_correction_type none
_exptl_crystal_colour colorless
_exptl_crystal_density_diffrn 1.646
_exptl_crystal_description prism
_exptl_crystal_F_000 172.0
_exptl_crystal_size_max 0.33
_exptl_crystal_size_mid 0.27
_exptl_crystal_size_min 0.20
_refine_diff_density_max 0.219
_refine_diff_density_min -0.190
_refine_ls_extinction_coef 0.072(4)
_refine_ls_extinction_expression
;
Becker, P.J. & Coppens, P. (1974) Acta Cryst., A30, 129-153.
;
_refine_ls_extinction_method 'Becker-Coppens type 1 Lorentzian isotropic'
_refine_ls_goodness_of_fit_ref 1.341
_refine_ls_hydrogen_treatment refall
_refine_ls_matrix_type full
_refine_ls_number_parameters 486
_refine_ls_number_reflns 9520
_refine_ls_number_restraints 0
_refine_ls_R_factor_all 0.0140
_refine_ls_R_factor_gt 0.0140
_refine_ls_R_Fsqd_factor 0.0158
_refine_ls_shift/su_max 0.0000
_refine_ls_structure_factor_coef Fsqd
_refine_ls_weighting_details 'calc w=1/[\s^2^(Fo^2^)+(0.0020P)^2^+0.0020P] where P=(Fo^2^+2Fc^2^)/3'
_refine_ls_weighting_scheme calc
_refine_ls_wR_factor_ref 0.0160
_reflns_number_gt 9250
_reflns_number_total 10723
_reflns_threshold_expression
; 
I>3\s, non-overlapped & non-partial reflections
;
_cod_data_source_file jp5b10027_si_002.cif
_cod_data_source_block 2-nitrobenzoic_acid_20K
_cod_depositor_comments
;
The following automatic conversions were performed:

'_symmetry_cell_setting' value 'Triclinic' changed to 'triclinic'
according to
/usr/data/users/saulius/crontab/automatic-downloads/rss-feeds/ACS/lib/dictionaries/cif_core.dic
dictionary named 'cif_core.dic' version 2.4.2 from 2011-04-26.

Automatic conversion script
Id: cif_fix_values 4268 2015-11-12 08:31:59Z antanas 

 Adding full bibliography for 1540706.cif.
;
_cod_database_code 1540706

loop_
_symmetry_equiv_pos_site_id
_symmetry_equiv_pos_as_xyz
1 +X,+Y,+Z
2 -X,-Y,-Z

loop_
_atom_local_axes_atom_label
_atom_local_axes_atom0
_atom_local_axes_ax1
_atom_local_axes_atom1
_atom_local_axes_atom2
_atom_local_axes_ax2
O(1) C(7) X O(1) O(2) Y
O(2) C(7) X O(2) O(1) Y
O(3) N(1) X O(3) O(4) Y
O(4) N(1) X O(4) O(3) Y
N(1) C(2) X N(1) O(4) Y
C(1) C(6) X C(1) C(2) Y
C(2) C(1) X C(2) C(3) Y
C(3) C(2) X C(3) C(4) Y
C(4) C(3) X C(4) C(5) Y
C(5) C(4) X C(5) C(6) Y
C(6) C(5) X C(6) C(1) Y
C(7) C(1) X C(7) O(2) Y
H(1) O(1) Z H(1) C(7) Y
H(3) C(3) Z H(3) C(2) Y
H(4) C(4) Z H(4) C(3) Y
H(5) C(5) Z H(5) C(4) Y
H(6) C(6) Z H(6) C(5) Y

loop_
_atom_rho_multipole_atom_label
_atom_rho_multipole_coeff_Pv
_atom_rho_multipole_coeff_P00
_atom_rho_multipole_coeff_P11
_atom_rho_multipole_coeff_P1-1
_atom_rho_multipole_coeff_P10
_atom_rho_multipole_coeff_P20
_atom_rho_multipole_coeff_P21
_atom_rho_multipole_coeff_P2-1
_atom_rho_multipole_coeff_P22
_atom_rho_multipole_coeff_P2-2
_atom_rho_multipole_coeff_P30
_atom_rho_multipole_coeff_P31
_atom_rho_multipole_coeff_P3-1
_atom_rho_multipole_coeff_P32
_atom_rho_multipole_coeff_P3-2
_atom_rho_multipole_coeff_P33
_atom_rho_multipole_coeff_P3-3
_atom_rho_multipole_coeff_P40
_atom_rho_multipole_coeff_P41
_atom_rho_multipole_coeff_P4-1
_atom_rho_multipole_coeff_P42
_atom_rho_multipole_coeff_P4-2
_atom_rho_multipole_coeff_P43
_atom_rho_multipole_coeff_P4-3
_atom_rho_multipole_coeff_P44
_atom_rho_multipole_coeff_P4-4
_atom_rho_multipole_kappa
_atom_rho_multipole_kappa_prime0
_atom_rho_multipole_kappa_prime1
_atom_rho_multipole_kappa_prime2
_atom_rho_multipole_kappa_prime3
_atom_rho_multipole_kappa_prime4
_atom_rho_multipole_radial_slater_n0
_atom_rho_multipole_radial_slater_zeta0
_atom_rho_multipole_radial_slater_n1
_atom_rho_multipole_radial_slater_zeta1
_atom_rho_multipole_radial_slater_n2
_atom_rho_multipole_radial_slater_zeta2
_atom_rho_multipole_radial_slater_n3
_atom_rho_multipole_radial_slater_zeta3
_atom_rho_multipole_radial_slater_n4
_atom_rho_multipole_radial_slater_zeta4
O(1) 6.184(12) 0 -0.048(3) -0.049(3) -0.001(3) 0.001(3) 0.009(2) 0.004(2) -0.037(2) 0.012(3) -0.002(2) 0.005(2) -0.030(2) 0.003(2) 0.005(2) 0.082(2) -0.017(2) 0.008(3) 0.000(3) -0.003(2) 0.006(3) 0.007(3) -0.005(3) 0.001(3) 0.004(3) 0.020(3) 0.9949(9) 1.020(17) 1.020403 1.020403 1.020403 1.020403 2 4.4974 2 4.4974 2 4.4974 3 4.4974 4 4.4974
O(2) 6.209(8) 0 -0.073(4) -0.010(3) 0.008(3) -0.061(3) 0.008(3) 0.004(2) -0.073(3) -0.007(3) -0.001(2) -0.006(2) -0.006(2) 0.002(2) 0.003(2) 0.040(2) -0.003(2) 0.003(3) -0.004(3) 0.003(3) -0.005(3) -0.001(3) 0.003(3) -0.003(3) 0.011(3) -0.006(3) 0.9956(6) 0.950(9) 0.950333 0.950333 0.950333 0.950333 2 4.4974 2 4.4974 2 4.4974 3 4.4974 4 4.4974
O(3) 6.114(9) 0 -0.103(3) -0.006(3) -0.008(3) -0.065(3) -0.001(3) 0.006(3) -0.131(3) -0.005(3) -0.000(2) -0.017(2) -0.001(2) 0.001(2) 0.003(2) 0.032(2) 0.004(2) 0.007(3) -0.001(3) 0.008(3) -0.002(3) -0.009(3) 0.001(3) -0.001(3) 0.010(3) 0.004(3) 0.9956(6) 0.950(9) 0.950333 0.950333 0.950333 0.950333 2 4.4974 2 4.4974 2 4.4974 3 4.4974 4 4.4974
O(4) 6.117(9) 0 -0.101(4) -0.008(3) 0.003(3) -0.066(3) 0.011(3) -0.009(2) -0.141(3) 0.000(3) -0.001(2) -0.023(2) -0.002(2) 0.001(2) 0.006(2) 0.034(2) -0.001(2) 0.007(3) 0.004(3) -0.008(3) -0.008(3) 0.002(3) 0.000(3) 0.008(3) 0.010(3) 0.003(3) 0.9956(6) 0.950(9) 0.950333 0.950333 0.950333 0.950333 2 4.4974 2 4.4974 2 4.4974 3 4.4974 4 4.4974
N(1) 5.103(16) 0 -0.007(5) -0.005(5) 0.001(4) -0.249(5) -0.026(3) -0.001(3) -0.046(4) 0.004(4) -0.012(4) 0.005(4) -0.002(4) -0.021(4) 0.018(4) 0.438(8) 0.002(5) 0.030(5) 0.001(4) -0.004(4) -0.005(5) 0.002(5) 0.012(5) 0.013(5) 0.011(6) 0.018(6) 0.9888(13) 0.793(5) 0.793346 0.793346 0.793346 0.793346 2 3.81056 2 3.81056 2 3.81056 3 3.81056 4 3.81056
C(1) 3.990(10) 0 0.044(5) 0.035(5) -0.007(4) -0.168(4) -0.002(4) 0.018(3) 0.031(4) -0.019(4) 0.011(4) 0.013(4) 0.012(4) 0.013(4) -0.022(4) 0.262(5) 0.002(5) 0.030(5) -0.001(4) -0.014(4) 0.005(5) -0.010(5) -0.019(5) 0.027(6) -0.003(6) 0.011(6) 1.0109(9) 0.952(3) 0.952346 0.952346 0.952346 0.952346 2 3.1303 2 3.1303 2 3.1303 3 3.1303 4 3.1303
C(2) 3.888(11) 0 0.072(5) 0.145(5) -0.012(4) -0.130(4) -0.012(3) -0.005(3) 0.064(4) -0.124(4) -0.013(4) 0.010(4) 0.018(4) -0.006(4) 0.007(4) 0.270(5) 0.015(5) 0.012(5) 0.007(4) 0.003(4) 0.007(5) -0.014(5) 0.010(5) 0.027(6) -0.019(6) -0.026(6) 1.0109(9) 0.952(3) 0.952346 0.952346 0.952346 0.952346 2 3.1303 2 3.1303 2 3.1303 3 3.1303 4 3.1303
C(3) 3.986(12) 0 -0.015(6) 0.020(6) -0.010(4) -0.214(4) -0.013(4) -0.006(4) -0.031(4) 0.012(4) -0.011(4) 0.012(4) 0.031(4) -0.010(4) 0.016(4) 0.268(5) -0.012(5) 0.025(5) 0.011(4) -0.003(4) -0.001(5) -0.005(5) 0.012(5) 0.005(6) 0.009(7) -0.004(6) 1.0109(9) 0.952(3) 0.952346 0.952346 0.952346 0.952346 2 3.1303 2 3.1303 2 3.1303 3 3.1303 4 3.1303
C(4) 3.981(13) 0 0.004(6) 0.009(6) -0.010(4) -0.221(4) -0.009(4) -0.004(4) -0.007(4) -0.013(4) 0.003(4) 0.011(4) 0.034(4) -0.007(4) 0.009(4) 0.274(5) 0.005(5) 0.020(5) -0.003(4) -0.002(4) 0.006(5) -0.021(5) -0.006(5) -0.003(6) 0.006(7) -0.022(6) 1.0109(9) 0.952(3) 0.952346 0.952346 0.952346 0.952346 2 3.1303 2 3.1303 2 3.1303 3 3.1303 4 3.1303
C(5) 4.048(13) 0 0.020(6) 0.025(6) -0.012(4) -0.213(4) 0.007(4) -0.001(4) 0.009(4) -0.003(4) 0.009(4) 0.012(4) 0.028(4) 0.008(4) -0.008(4) 0.283(5) 0.006(5) 0.023(5) -0.007(4) 0.004(4) 0.011(5) -0.010(5) -0.001(5) -0.005(6) 0.008(7) 0.005(6) 1.0109(9) 0.952(3) 0.952346 0.952346 0.952346 0.952346 2 3.1303 2 3.1303 2 3.1303 3 3.1303 4 3.1303
C(6) 4.002(12) 0 0.014(6) 0.001(6) 0.006(4) -0.212(4) -0.000(4) 0.018(4) 0.022(4) 0.013(4) 0.004(4) 0.019(4) 0.035(4) 0.018(4) -0.013(4) 0.267(5) -0.000(5) 0.029(5) -0.009(4) -0.004(4) 0.012(5) -0.014(5) 0.003(5) 0.009(6) -0.040(7) 0.001(6) 1.0109(9) 0.952(3) 0.952346 0.952346 0.952346 0.952346 2 3.1303 2 3.1303 2 3.1303 3 3.1303 4 3.1303
C(7) 3.909(9) 0 -0.031(4) 0.090(5) -0.004(3) -0.307(4) 0.021(3) 0.025(3) -0.019(4) -0.086(4) 0.000(4) 0.014(4) 0.004(4) 0.023(4) -0.021(4) 0.397(5) 0.060(5) 0.029(5) -0.003(4) -0.011(4) 0.007(4) -0.007(5) -0.012(5) 0.003(5) 0.001(6) -0.048(6) 1.0109(9) 0.952(3) 0.952346 0.952346 0.952346 0.952346 2 3.1303 2 3.1303 2 3.1303 3 3.1303 4 3.1303
H(1) 0.778(7) 0 -0.003(3) 0.037(3) 0.196(5) 0.149(7) -0.001(4) 0.004(5) 0.018(4) 0.005(4) 0 0 0 0 0 0 0 0 0 0 0 0 0 0 0 0 1.2 1.2 1.2 1.2 1.2 1.2 0 1.9154 1 1.9154 2 1.9154 3 1.9154 4 1.9154
H(3) 0.947(9) 0 -0.014(5) 0.018(5) 0.149(5) 0.087(7) -0.004(6) 0.000(6) 0.008(7) 0.006(7) 0 0 0 0 0 0 0 0 0 0 0 0 0 0 0 0 1.2 1.2 1.2 1.2 1.2 1.2 0 1.9154 1 1.9154 2 1.9154 3 1.9154 4 1.9154
H(4) 0.921(9) 0 0.039(5) -0.027(5) 0.170(5) 0.061(7) -0.029(6) -0.007(6) 0.018(7) -0.010(7) 0 0 0 0 0 0 0 0 0 0 0 0 0 0 0 0 1.2 1.2 1.2 1.2 1.2 1.2 0 1.9154 1 1.9154 2 1.9154 3 1.9154 4 1.9154
H(5) 0.947(9) 0 -0.027(5) 0.001(5) 0.168(5) 0.068(7) 0.021(6) -0.002(6) 0.024(7) 0.002(6) 0 0 0 0 0 0 0 0 0 0 0 0 0 0 0 0 1.2 1.2 1.2 1.2 1.2 1.2 0 1.9154 1 1.9154 2 1.9154 3 1.9154 4 1.9154
H(6) 0.897(9) 0 0.023(5) 0.047(5) 0.163(5) 0.066(7) -0.001(6) -0.004(6) 0.011(7) 0.006(6) 0 0 0 0 0 0 0 0 0 0 0 0 0 0 0 0 1.2 1.2 1.2 1.2 1.2 1.2 0 1.9154 1 1.9154 2 1.9154 3 1.9154 4 1.9154

loop_
_atom_site_aniso_label
_atom_site_aniso_U_11
_atom_site_aniso_U_22
_atom_site_aniso_U_33
_atom_site_aniso_U_12
_atom_site_aniso_U_13
_atom_site_aniso_U_23
O(1) 0.00617(4) 0.00548(3) 0.00822(3) -0.00224(4) 0.00292(3) -0.00132(2)
O(2) 0.00664(4) 0.00442(3) 0.00857(3) -0.00107(3) 0.00258(3) -0.00127(3)
O(3) 0.00804(4) 0.00846(4) 0.00973(3) -0.00405(4) 0.00178(3) -0.00563(3)
O(4) 0.00481(4) 0.00917(4) 0.00943(3) -0.00200(4) 0.00161(3) -0.00484(3)
N(1) 0.00484(4) 0.00476(3) 0.00519(2) -0.00168(3) 0.00125(2) -0.00226(2)
C(1) 0.00520(4) 0.00383(3) 0.00531(3) -0.00149(3) 0.00168(2) -0.00156(2)
C(2) 0.00526(4) 0.00409(3) 0.00527(3) -0.00176(3) 0.00168(2) -0.00190(2)
C(3) 0.00702(4) 0.00460(3) 0.00652(3) -0.00247(3) 0.00234(3) -0.00200(2)
C(4) 0.00798(4) 0.00438(3) 0.00735(3) -0.00223(3) 0.00200(3) -0.00216(3)
C(5) 0.00745(4) 0.00461(3) 0.00757(3) -0.00144(3) 0.00208(3) -0.00265(3)
C(6) 0.00637(4) 0.00473(3) 0.00672(3) -0.00159(3) 0.00239(3) -0.00235(2)
C(7) 0.00506(4) 0.00398(3) 0.00532(3) -0.00144(3) 0.00143(2) -0.00133(2)
H(3) 0.0243(19) 0.0210(16) 0.0195(17) -0.0103(15) 0.0134(10) -0.0080(14)
H(4) 0.0258(19) 0.0079(12) 0.0218(18) -0.0051(15) 0.0014(14) -0.0007(13)
H(5) 0.0205(18) 0.0161(16) 0.0236(17) -0.0025(11) 0.0074(13) -0.0120(13)
H(6) 0.0133(18) 0.0198(17) 0.0202(17) -0.0042(13) 0.0096(10) -0.0091(14)

loop_
_atom_site_label
_atom_site_fract_x
_atom_site_fract_y
_atom_site_fract_z
_atom_site_occupancy
_atom_site_symmetry_multiplicity
_atom_site_U_iso_or_equiv
O(1) -0.25525(3) -0.24344(2) 0.446640(11) 1 2 0.007
O(2) 0.19406(3) -0.377050(18) 0.393850(11) 1 2 0.007
O(3) 0.22385(3) -0.208773(18) 0.102347(11) 1 2 0.008
O(4) 0.60185(3) -0.147434(19) 0.145125(11) 1 2 0.008
N(1) 0.34378(2) -0.122972(14) 0.148448(8) 1 2 0.005
C(1) -0.02767(2) -0.017833(15) 0.305058(9) 1 2 0.005
C(2) 0.16618(2) 0.028352(15) 0.204921(9) 1 2 0.005
C(3) 0.19058(2) 0.220573(16) 0.147875(10) 1 2 0.006
C(4) 0.00703(3) 0.376043(17) 0.187490(10) 1 2 0.007
C(5) -0.19669(3) 0.336730(17) 0.282337(10) 1 2 0.007
C(6) -0.21097(2) 0.140479(17) 0.342127(10) 1 2 0.006
C(7) -0.02038(2) -0.229660(16) 0.383627(9) 1 2 0.005
H(1) -0.22735 -0.391494 0.506237 1 2 0.0213(7)
H(3) 0.345656 0.249464 0.071391 1 2 0.021
H(4) 0.027534 0.526169 0.144747 1 2 0.020
H(5) -0.346203 0.45826 0.310112 1 2 0.020
H(6) -0.358778 0.105136 0.421122 1 2 0.018

loop_
_geom_angle_atom_site_label_1
_geom_angle_atom_site_label_2
_geom_angle_atom_site_label_3
_geom_angle
_geom_angle_site_symmetry_1
_geom_angle_site_symmetry_2
_geom_angle_site_symmetry_3
_geom_angle_publ_flag
C(7) O(1) H(1) 109.780 1_555 1_555 1_555 yes
O(3) N(1) O(4) 124.478(11) 1_555 1_555 1_555 yes
O(3) N(1) C(2) 118.072(10) 1_555 1_555 1_555 yes
O(4) N(1) C(2) 117.360(9) 1_555 1_555 1_555 yes
C(2) C(1) C(6) 117.715(9) 1_555 1_555 1_555 yes
C(2) C(1) C(7) 122.386(10) 1_555 1_555 1_555 yes
C(6) C(1) C(7) 119.482(9) 1_555 1_555 1_555 yes
N(1) C(2) C(1) 121.304(8) 1_555 1_555 1_555 yes
N(1) C(2) C(3) 116.214(8) 1_555 1_555 1_555 yes
C(1) C(2) C(3) 122.387(10) 1_555 1_555 1_555 yes
C(2) C(3) C(4) 118.838(9) 1_555 1_555 1_555 yes
C(2) C(3) H(3) 120.024 1_555 1_555 1_555 yes
C(4) C(3) H(3) 121.110 1_555 1_555 1_555 yes
C(3) C(4) C(5) 120.031(9) 1_555 1_555 1_555 yes
C(3) C(4) H(4) 119.249 1_555 1_555 1_555 yes
C(5) C(4) H(4) 120.714 1_555 1_555 1_555 yes
C(4) C(5) C(6) 120.174(10) 1_555 1_555 1_555 yes
C(4) C(5) H(5) 120.418 1_555 1_555 1_555 yes
C(6) C(5) H(5) 119.407 1_555 1_555 1_555 yes
C(1) C(6) C(5) 120.751(9) 1_555 1_555 1_555 yes
C(1) C(6) H(6) 118.084 1_555 1_555 1_555 yes
C(5) C(6) H(6) 121.130 1_555 1_555 1_555 yes
O(1) C(7) O(2) 123.661(11) 1_555 1_555 1_555 yes
O(1) C(7) C(1) 114.127(11) 1_555 1_555 1_555 yes
O(2) C(7) C(1) 122.103(10) 1_555 1_555 1_555 yes

loop_
_geom_bond_atom_site_label_1
_geom_bond_atom_site_label_2
_geom_bond_distance
_geom_bond_site_symmetry_1
_geom_bond_site_symmetry_2
_geom_bond_publ_flag
O(1) C(7) 1.31542(16) 1_555 1_555 yes
O(1) H(1) 1.021 1_555 1_555 yes
O(2) C(7) 1.23016(16) 1_555 1_555 yes
O(3) N(1) 1.22286(12) 1_555 1_555 yes
O(4) N(1) 1.22924(15) 1_555 1_555 yes
N(1) C(2) 1.47040(13) 1_555 1_555 yes
C(1) C(2) 1.40042(12) 1_555 1_555 yes
C(1) C(6) 1.39841(14) 1_555 1_555 yes
C(1) C(7) 1.48608(13) 1_555 1_555 yes
C(2) C(3) 1.38643(13) 1_555 1_555 yes
C(3) C(4) 1.39789(15) 1_555 1_555 yes
C(3) H(3) 1.086 1_555 1_555 yes
C(4) C(5) 1.39324(14) 1_555 1_555 yes
C(4) H(4) 1.085 1_555 1_555 yes
C(5) C(6) 1.39607(14) 1_555 1_555 yes
C(5) H(5) 1.086 1_555 1_555 yes
C(6) H(6) 1.085 1_555 1_555 yes
